data_1564604
loop_
_publ_author_name
'Murillo, Jesse'
'Bhowmick, Rina'
'Harriman, Katie L. M.'
'Gomez-Torres, Alejandra'
'Wright, Joshua'
'Meulenberg, Robert W.'
'Miro Ramirez, Pere'
'Metta-Magana, Alejandro J Jose'
'Murugesu, Muralee'
'Vlaisavljevich, Bess'
'Fortier, Skye'

_publ_section_title
;
 Actinide arene-metalates: Ion pairing effects on the electronic structure
 of unsupported uranium-arenide sandwich complexes&#x00A0;
;
_journal_name_full 'Chemical Science'
_journal_paper_doi 10.1039/D1SC03275E
_journal_year 2021
_chemical_formula_moiety 'C58 H46 O2 U2, C20 H38 K O8, C20 H40 K O8, 2(C4 H8 O), 2(C4 O)'
_chemical_formula_sum 'C114 H158 K2 O22 U2'
_chemical_formula_weight 2434.76
_space_group_crystal_system triclinic
_space_group_IT_number 2
_space_group_name_Hall '-P 1'
_space_group_name_H-M_alt 'P -1'
_atom_sites_solution_hydrogens mixed
_atom_sites_solution_primary dual
_audit_creation_date 2021-03-31
_audit_creation_method
;
Olex2 1.2
(compiled 2018.05.29 svn.r3508 for OlexSys, GUI svn.r5506)
;
_audit_update_record
;
2021-04-15 deposited with the CCDC.	2021-09-09 downloaded from the CCDC.
;
_cell_angle_alpha 67.675(2)
_cell_angle_beta 89.666(2)
_cell_angle_gamma 86.887(2)
_cell_formula_units_Z 1
_cell_length_a 10.3767(3)
_cell_length_b 17.8147(5)
_cell_length_c 18.3562(6)
_cell_measurement_reflns_used 9709
_cell_measurement_temperature 100(2)
_cell_measurement_theta_max 28.21
_cell_measurement_theta_min 2.26
_cell_volume 3133.91(17)
_computing_cell_refinement 'SAINT V8.38A (?, 2016)'
_computing_data_reduction 'SAINT V8.38A (?, 2016)'
_computing_molecular_graphics 'Olex2 (Dolomanov et al., 2009)'
_computing_publication_material 'Olex2 (Dolomanov et al., 2009)'
_computing_structure_refinement 'XL (Sheldrick, 2008)'
_computing_structure_solution 'XT (Sheldrick, 2015)'
_diffrn_ambient_temperature 100.0
_diffrn_detector 'CCD area detector'
_diffrn_detector_area_resol_mean 7.9
_diffrn_detector_type 'Bruker SMART CCD 1K area detector'
_diffrn_measured_fraction_theta_full 0.999
_diffrn_measured_fraction_theta_max 0.985
_diffrn_measurement_device 'three-circle diffractometer'
_diffrn_measurement_device_type 'Bruker SMART CCD 1K area detector'
_diffrn_measurement_method '\w scans'
_diffrn_radiation_monochromator graphite
_diffrn_radiation_probe x-ray
_diffrn_radiation_type MoK\a
_diffrn_radiation_wavelength 0.71073
_diffrn_reflns_av_R_equivalents 0.1777
_diffrn_reflns_av_unetI/netI 0.0918
_diffrn_reflns_Laue_measured_fraction_full 0.999
_diffrn_reflns_Laue_measured_fraction_max 0.985
_diffrn_reflns_limit_h_max 13
_diffrn_reflns_limit_h_min -13
_diffrn_reflns_limit_k_max 23
_diffrn_reflns_limit_k_min -23
_diffrn_reflns_limit_l_max 24
_diffrn_reflns_limit_l_min -24
_diffrn_reflns_number 140060
_diffrn_reflns_point_group_measured_fraction_full 0.999
_diffrn_reflns_point_group_measured_fraction_max 0.985
_diffrn_reflns_theta_full 25.242
_diffrn_reflns_theta_max 28.392
_diffrn_reflns_theta_min 2.025
_diffrn_source 'sealed X-ray tube'
_diffrn_source_target Mo
_diffrn_standards_number 0
_exptl_absorpt_coefficient_mu 2.706
_exptl_absorpt_correction_T_max 0.7457
_exptl_absorpt_correction_T_min 0.5787
_exptl_absorpt_correction_type multi-scan
_exptl_absorpt_process_details
'SADABS-2016/2 (Bruker,2016/2) was used for absorption correction. wR2(int) was 0.1270 before and 0.0833 after correction. The Ratio of minimum to maximum transmission is 0.7760. The \l/2 correction factor is Not present.'
_exptl_crystal_colour 'clear bluish blue'
_exptl_crystal_colour_lustre clear
_exptl_crystal_colour_modifier bluish
_exptl_crystal_colour_primary blue
_exptl_crystal_density_diffrn 1.280
_exptl_crystal_description plate
_exptl_crystal_F_000 1222
_exptl_crystal_size_max 0.4
_exptl_crystal_size_mid 0.4
_exptl_crystal_size_min 0.1
_refine_diff_density_max 2.246
_refine_diff_density_min -1.947
_refine_diff_density_rms 0.151
_refine_ls_extinction_method none
_refine_ls_goodness_of_fit_ref 1.119
_refine_ls_hydrogen_treatment mixed
_refine_ls_matrix_type full
_refine_ls_number_parameters 632
_refine_ls_number_reflns 15465
_refine_ls_number_restraints 19
_refine_ls_restrained_S_all 1.119
_refine_ls_R_factor_all 0.0867
_refine_ls_R_factor_gt 0.0496
_refine_ls_shift/su_max 0.019
_refine_ls_shift/su_mean 0.000
_refine_ls_structure_factor_coef Fsqd
_refine_ls_weighting_details 'w=1/[\s^2^(Fo^2^)+(0.0512P)^2^+6.7912P] where P=(Fo^2^+2Fc^2^)/3'
_refine_ls_weighting_scheme calc
_refine_ls_wR_factor_gt 0.1146
_refine_ls_wR_factor_ref 0.1291
_reflns_Friedel_coverage 0.000
_reflns_number_gt 11505
_reflns_number_total 15465
_reflns_threshold_expression 'I > 2\s(I)'
_cod_data_source_file d1sc03275e8.cif
_cod_data_source_block 1_18C6_4_THF
_cod_database_code 1564604
_shelx_shelxl_version_number 2017/1
_shelx_space_group_comment
;
The symmetry employed for this shelxl refinement is uniquely defined
by the following loop, which should always be used as a source of
symmetry information in preference to the above space-group names.
They are only intended as comments.
;
_shelx_estimated_absorpt_t_max 0.774
_shelx_estimated_absorpt_t_min 0.411
_olex2_refinement_description
;
1. Fixed Uiso
 At 1.2 times of:
  All C(H) groups, All C(H,H) groups
 At 1.5 times of:
  All C(H,H,H) groups
2. Restrained distances
 O1AA-C1BA \\sim O1AA-C7AA \\sim O6AA-C46 \\sim O6AA-C6AA
 with sigma of 0.02
 C7AA-C0AA \\sim C3AA-C1BA \\sim C9AA-C46 \\sim C8AA-C6AA \\sim C6BA_$1-C4AA_$1
 with sigma of 0.02
 C4AA-C2AA \\sim C9AA_$1-C8AA_$1 \\sim C3AA_$1-C0AA_$1
 with sigma of 0.02
3. Others
 Fixed Sof: C7AA(0.5) H7AA(0.5) H7AB(0.5) C8AA(0.5) H8AA(0.5) H8AB(0.5)
 C9AA(0.5) H9AA(0.5) H9AB(0.5) C1BA(0.5) H1BA(0.5) H1BB(0.5) C3AA(0.5)
 H3AA(0.5) H3AB(0.5) C0AA(0.5) H20A(0.5) H20B(0.5) C46(0.5) H46A(0.5) H46B(0.5)
 O6AA(0.5) C4AA(0.5) C6BA(0.5) C6AA(0.5) H6AA(0.5) H6AB(0.5) C2AA(0.5)
 O1AA(0.5) C0BA(0.5) C3BA(0.5) C2BA(0.5) C5BA(0.5) C7BA(0.5) O12(0.5) O22(0.5)
4.a Ternary CH refined with riding coordinates:
 C22(H22), C15(H15), C4(H4), C1(H1A), C2(H2), C3(H3)
4.b Secondary CH2 refined with riding coordinates:
 C42(H42A,H42B), C37(H37A,H37B), C41(H41A,H41B), C39(H39A,H39B), C40(H40A,
 H40B), C38(H38A,H38B), C019(H01I,H01J), C01B(H01K,H01L), C33(H33A,H33B),
 C32(H32A,H32B), C36(H36A,H36B), C35(H35A,H35B), C01K(H01A,H01B), C34(H34A,
 H34B), C31(H31A,H31B), C01N(H01C,H01D), C01O(H01E,H01F), C01P(H01G,H01H),
 C7AA(H7AA,H7AB), C8AA(H8AA,H8AB), C9AA(H9AA,H9AB), C1BA(H1BA,H1BB), C3AA(H3AA,
 H3AB), C0AA(H20A,H20B), C46(H46A,H46B), C6AA(H6AA,H6AB)
4.c Aromatic/amide H refined with riding coordinates:
 C27(H27), C13(H13), C6(H6), C26(H26), C24(H24), C25(H25), C20(H20), C11(H11),
 C17(H17), C8(H8), C19(H19), C18(H18), C10(H10), C9(H9)
4.d Idealised Me refined as rotating group:
 C30(H30A,H30B,H30C)
;
_olex2_submission_special_instructions 'No special instructions were received'

loop_
_space_group_symop_operation_xyz
'x, y, z'
'-x, -y, -z'

loop_
_atom_site_label
_atom_site_type_symbol
_atom_site_fract_x
_atom_site_fract_y
_atom_site_fract_z
_atom_site_U_iso_or_equiv
_atom_site_adp_type
_atom_site_occupancy
_atom_site_site_symmetry_order
_atom_site_calc_flag
_atom_site_refinement_flags_posn
_atom_site_refinement_flags_adp
_atom_site_refinement_flags_occupancy
_atom_site_disorder_assembly
_atom_site_disorder_group
U1 U 0.46335(2) 0.07253(2) 0.55114(2) 0.02335(7) Uani 1 1 d . . . . .
K1 K 1.000000 0.500000 0.500000 0.0295(4) Uani 1 2 d S T P . .
K2 K 0.000000 0.000000 1.000000 0.0484(6) Uani 1 2 d S T P . .
O4 O 0.6048(3) 0.0429(2) 0.4656(2) 0.0250(8) Uani 1 1 d . . . . .
O005 O 0.8218(4) 0.3763(2) 0.5472(2) 0.0318(9) Uani 1 1 d . . . . .
O006 O 0.9466(4) 0.6409(2) 0.5264(3) 0.0338(10) Uani 1 1 d . . . . .
O007 O 0.8004(4) 0.5058(2) 0.6023(3) 0.0346(10) Uani 1 1 d . . . . .
O008 O 0.8716(4) 0.5879(3) 0.3614(3) 0.0449(11) Uani 1 1 d . . . . .
C28 C 0.2174(5) 0.1433(3) 0.4981(3) 0.0240(11) Uani 1 1 d . . . . .
C5 C 0.5916(5) 0.1016(3) 0.6994(3) 0.0240(11) Uani 1 1 d . . . . .
C21 C 0.4282(5) 0.2394(3) 0.5042(3) 0.0246(12) Uani 1 1 d . . . . .
C23 C 0.2392(5) 0.1590(3) 0.5674(3) 0.0242(11) Uani 1 1 d . . . . .
O2 O 0.2406(4) -0.0313(4) 1.0714(3) 0.0673(18) Uani 1 1 d . . . . .
C27 C 0.1066(5) 0.1014(3) 0.4943(4) 0.0324(14) Uani 1 1 d . . . . .
H27 H 0.092190 0.089152 0.449098 0.039 Uiso 1 1 calc R . . . .
C16 C 0.4051(5) 0.2255(3) 0.4338(3) 0.0266(12) Uani 1 1 d . . . . .
C22 C 0.3581(5) 0.1957(3) 0.5738(4) 0.0271(12) Uani 1 1 d . . . . .
H22 H 0.377855 0.203178 0.623771 0.033 Uiso 1 1 calc R . . . .
C14 C 0.4745(5) 0.0591(3) 0.7315(3) 0.0251(12) Uani 1 1 d . . . . .
O1 O 0.0491(6) 0.0560(4) 1.1212(3) 0.0722(17) Uani 1 1 d . . . . .
C15 C 0.3152(5) 0.1641(3) 0.4378(3) 0.0280(12) Uani 1 1 d . . . . .
H15 H 0.303889 0.149438 0.390830 0.034 Uiso 1 1 calc R . . . .
C4 C 0.6611(5) 0.0773(3) 0.6419(3) 0.0280(12) Uani 1 1 d . . . . .
H4 H 0.737574 0.107885 0.615869 0.034 Uiso 1 1 calc R . . . .
C1 C 0.4434(5) -0.0048(3) 0.7047(3) 0.0266(12) Uani 1 1 d . . . . .
H1A H 0.363556 -0.034481 0.725010 0.032 Uiso 1 1 calc R . . . .
C13 C 0.4015(5) 0.0829(3) 0.7827(3) 0.0288(12) Uani 1 1 d . . . . .
H13 H 0.325472 0.055528 0.803458 0.035 Uiso 1 1 calc R . . . .
C6 C 0.6273(5) 0.1612(3) 0.7235(3) 0.0277(12) Uani 1 1 d . . . . .
H6 H 0.705258 0.186847 0.704234 0.033 Uiso 1 1 calc R . . . .
C2 C 0.5484(6) -0.0469(3) 0.6820(3) 0.0309(13) Uani 1 1 d . . . . .
H2 H 0.542112 -0.104892 0.688323 0.037 Uiso 1 1 calc R . . . .
C3 C 0.6567(5) -0.0064(3) 0.6507(3) 0.0296(13) Uani 1 1 d . . . . .
H3 H 0.730306 -0.033982 0.633453 0.035 Uiso 1 1 calc R . . . .
C26 C 0.0196(6) 0.0782(3) 0.5546(4) 0.0367(15) Uani 1 1 d . . . . .
H26 H -0.055333 0.052022 0.549826 0.044 Uiso 1 1 calc R . . . .
C24 C 0.1500(5) 0.1322(3) 0.6288(4) 0.0317(13) Uani 1 1 d . . . . .
H24 H 0.164344 0.140997 0.675903 0.038 Uiso 1 1 calc R . . . .
C12 C 0.4359(6) 0.1472(4) 0.8057(3) 0.0311(13) Uani 1 1 d . . . . .
C30 C 0.7037(5) 0.0932(3) 0.4240(4) 0.0331(13) Uani 1 1 d . . . . .
H30A H 0.669836 0.131011 0.372733 0.050 Uiso 1 1 calc GR . . . .
H30B H 0.775849 0.059329 0.416198 0.050 Uiso 1 1 calc GR . . . .
H30C H 0.733721 0.123908 0.454399 0.050 Uiso 1 1 calc GR . . . .
C7 C 0.5528(6) 0.1869(3) 0.7764(3) 0.0315(13) Uani 1 1 d . . . . .
O3 O 0.2041(5) -0.0536(4) 0.9305(3) 0.075(2) Uani 1 1 d . . . . .
C25 C 0.0408(6) 0.0928(4) 0.6217(4) 0.0378(15) Uani 1 1 d . . . . .
H25 H -0.019095 0.076083 0.663453 0.045 Uiso 1 1 calc R . . . .
C42 C 0.8800(6) 0.2987(3) 0.5562(4) 0.0348(14) Uani 1 1 d . . . . .
H42A H 0.812543 0.258968 0.565621 0.042 Uiso 1 1 calc R . . . .
H42B H 0.939984 0.279148 0.602188 0.042 Uiso 1 1 calc R . . . .
O00Y O -0.0202(6) -0.1604(4) 1.0883(3) 0.0667(16) Uani 1 1 d . . . . .
C37 C 1.0483(6) 0.6943(3) 0.5164(4) 0.0343(14) Uani 1 1 d . . . . .
H37A H 1.107609 0.672814 0.562693 0.041 Uiso 1 1 calc R . . . .
H37B H 1.012340 0.748499 0.511920 0.041 Uiso 1 1 calc R . . . .
C41 C 0.7540(6) 0.3730(4) 0.6151(4) 0.0337(13) Uani 1 1 d . . . . .
H41A H 0.813329 0.352945 0.661377 0.040 Uiso 1 1 calc R . . . .
H41B H 0.684035 0.334865 0.624927 0.040 Uiso 1 1 calc R . . . .
C39 C 0.7548(6) 0.5868(4) 0.5903(5) 0.0439(17) Uani 1 1 d . . . . .
H39A H 0.693710 0.586127 0.632151 0.053 Uiso 1 1 calc R . . . .
H39B H 0.709194 0.612223 0.538776 0.053 Uiso 1 1 calc R . . . .
C20 C 0.5249(6) 0.2923(4) 0.5037(4) 0.0395(16) Uani 1 1 d . . . . .
H20 H 0.543835 0.300075 0.550848 0.047 Uiso 1 1 calc R . . . .
C11 C 0.3615(6) 0.1715(4) 0.8584(4) 0.0411(15) Uani 1 1 d . . . . .
H11 H 0.282415 0.147103 0.877103 0.049 Uiso 1 1 calc R . . . .
C40 C 0.6978(6) 0.4560(4) 0.6038(4) 0.0372(14) Uani 1 1 d . . . . .
H40A H 0.647733 0.479309 0.553757 0.045 Uiso 1 1 calc R . . . .
H40B H 0.639127 0.452638 0.647534 0.045 Uiso 1 1 calc R . . . .
C17 C 0.4770(6) 0.2669(4) 0.3670(4) 0.0398(16) Uani 1 1 d . . . . .
H17 H 0.462944 0.258304 0.319668 0.048 Uiso 1 1 calc R . . . .
C38 C 0.8688(6) 0.6340(4) 0.5924(4) 0.0425(16) Uani 1 1 d . . . . .
H38A H 0.839560 0.688705 0.590133 0.051 Uiso 1 1 calc R . . . .
H38B H 0.919155 0.605703 0.641820 0.051 Uiso 1 1 calc R . . . .
C8 C 0.5901(6) 0.2470(4) 0.8031(4) 0.0374(15) Uani 1 1 d . . . . .
H8 H 0.667516 0.273520 0.784074 0.045 Uiso 1 1 calc R . . . .
C19 C 0.5922(6) 0.3327(4) 0.4370(5) 0.0487(19) Uani 1 1 d . . . . .
H19 H 0.655011 0.369258 0.437841 0.058 Uiso 1 1 calc R . . . .
C019 C 0.7770(6) 0.6532(4) 0.3519(4) 0.0440(16) Uani 1 1 d . . . . .
H01I H 0.788856 0.699555 0.301634 0.053 Uiso 1 1 calc R . . . .
H01J H 0.783096 0.672254 0.395872 0.053 Uiso 1 1 calc R . . . .
C18 C 0.5688(6) 0.3204(4) 0.3690(5) 0.052(2) Uani 1 1 d . . . . .
H18 H 0.615571 0.348644 0.322896 0.062 Uiso 1 1 calc R . . . .
C01B C 0.6498(7) 0.6169(4) 0.3522(5) 0.0508(18) Uani 1 1 d . . . . .
H01K H 0.581777 0.659251 0.324662 0.061 Uiso 1 1 calc R . . . .
H01L H 0.622063 0.585652 0.406588 0.061 Uiso 1 1 calc R . . . .
C10 C 0.4032(7) 0.2311(5) 0.8830(4) 0.0512(19) Uani 1 1 d . . . . .
H10 H 0.352661 0.246557 0.918799 0.061 Uiso 1 1 calc R . . . .
C9 C 0.5180(7) 0.2682(4) 0.8558(4) 0.0467(17) Uani 1 1 d . . . . .
H9 H 0.546280 0.308196 0.873646 0.056 Uiso 1 1 calc R . . . .
C01F C 0.6802(9) 0.5615(6) 0.3079(6) 0.060(2) Uani 1 1 d . . . . .
C33 C 0.3439(7) -0.0408(8) 1.0246(6) 0.094(4) Uani 1 1 d . . . . .
H33A H 0.421123 -0.065624 1.058359 0.113 Uiso 1 1 calc R . . . .
H33B H 0.365618 0.012975 0.985704 0.113 Uiso 1 1 calc R . . . .
C32 C 0.3077(9) -0.0918(8) 0.9845(6) 0.107(5) Uani 1 1 d . . . . .
H32A H 0.382767 -0.102847 0.955792 0.129 Uiso 1 1 calc R . . . .
H32B H 0.281294 -0.144348 1.023441 0.129 Uiso 1 1 calc R . . . .
C36 C -0.0615(12) 0.0501(7) 1.1707(6) 0.098(4) Uani 1 1 d . . . . .
H36A H -0.043906 0.074181 1.209940 0.117 Uiso 1 1 calc R . . . .
H36B H -0.080064 -0.007590 1.199249 0.117 Uiso 1 1 calc R . . . .
C35 C 0.1637(10) 0.0183(6) 1.1674(6) 0.083(3) Uani 1 1 d . . . . .
H35A H 0.148908 -0.038389 1.202406 0.100 Uiso 1 1 calc R . . . .
H35B H 0.187427 0.048599 1.200286 0.100 Uiso 1 1 calc R . . . .
C01K C 0.0209(9) -0.1989(6) 1.1691(5) 0.076(3) Uani 1 1 d . . . . .
H01A H -0.043773 -0.187137 1.203746 0.091 Uiso 1 1 calc R . . . .
H01B H 0.104356 -0.178588 1.177212 0.091 Uiso 1 1 calc R . . . .
C34 C 0.2694(9) 0.0200(6) 1.1106(6) 0.089(4) Uani 1 1 d . . . . .
H34A H 0.276805 0.076156 1.071870 0.106 Uiso 1 1 calc R . . . .
H34B H 0.352794 0.001386 1.139378 0.106 Uiso 1 1 calc R . . . .
C31 C 0.1751(11) -0.0952(7) 0.8808(6) 0.094(4) Uani 1 1 d . . . . .
H31A H 0.153905 -0.151746 0.912835 0.113 Uiso 1 1 calc R . . . .
H31B H 0.250337 -0.096992 0.847946 0.113 Uiso 1 1 calc R . . . .
C01N C -0.0456(9) -0.2218(6) 1.0603(5) 0.073(3) Uani 1 1 d . . . . .
H01C H 0.025708 -0.228634 1.026899 0.088 Uiso 1 1 calc R . . . .
H01D H -0.126763 -0.207795 1.028755 0.088 Uiso 1 1 calc R . . . .
C01O C -0.0573(10) -0.2986(6) 1.1320(6) 0.085(3) Uani 1 1 d . . . . .
H01E H -0.146188 -0.303226 1.152548 0.102 Uiso 1 1 calc R . . . .
H01F H -0.031698 -0.347384 1.120799 0.102 Uiso 1 1 calc R . . . .
C01P C 0.0346(10) -0.2865(6) 1.1872(7) 0.092(4) Uani 1 1 d . . . . .
H01G H 0.011836 -0.317902 1.242583 0.110 Uiso 1 1 calc R . . . .
H01H H 0.123913 -0.303167 1.178220 0.110 Uiso 1 1 calc R . . . .
C7AA C 0.148(3) -0.247(2) 0.7579(14) 0.140(11) Uiso 0.5 1 d D . . A 1
H7AA H 0.217597 -0.287579 0.758940 0.168 Uiso 0.5 1 calc R . . A 1
H7AB H 0.185335 -0.192873 0.738774 0.168 Uiso 0.5 1 calc R . . A 1
C8AA C 0.233(4) -0.459(2) 0.850(2) 0.156(12) Uiso 0.5 1 d D . . B 1
H8AA H 0.258877 -0.403839 0.843742 0.188 Uiso 0.5 1 calc R . . B 1
H8AB H 0.217999 -0.457977 0.796533 0.188 Uiso 0.5 1 calc R . . B 1
C9AA C 0.130(4) -0.471(3) 0.886(2) 0.188(16) Uiso 0.5 1 d D . . B 1
H9AA H 0.061897 -0.472772 0.848996 0.226 Uiso 0.5 1 calc R . . B 1
H9AB H 0.107731 -0.424745 0.901212 0.226 Uiso 0.5 1 calc R . . B 1
C1BA C -0.059(2) -0.2281(17) 0.7468(14) 0.116(8) Uiso 0.5 1 d D . . A .
H1BA H -0.136547 -0.255041 0.740912 0.139 Uiso 0.5 1 calc R . . . .
H1BB H -0.079075 -0.168698 0.726627 0.139 Uiso 0.5 1 calc R . . . .
C3AA C -0.018(2) -0.2578(17) 0.8295(14) 0.114(8) Uiso 0.5 1 d D . . A .
H3AA H -0.051560 -0.219197 0.853212 0.137 Uiso 0.5 1 calc R . . . .
H3AB H -0.054886 -0.310987 0.858534 0.137 Uiso 0.5 1 calc R . . . .
C0AA C 0.1022(18) -0.2652(12) 0.8357(11) 0.076(5) Uiso 0.5 1 d D . . . .
H20A H 0.130784 -0.321397 0.870438 0.091 Uiso 0.5 1 calc R . . A .
H20B H 0.134899 -0.227143 0.857998 0.091 Uiso 0.5 1 calc R . . A .
C46 C 0.131(5) -0.545(3) 0.955(3) 0.25(2) Uiso 0.5 1 d D . . B 1
H46A H 0.062203 -0.580973 0.953203 0.298 Uiso 0.5 1 calc R . . B 1
H46B H 0.125448 -0.534793 1.004286 0.298 Uiso 0.5 1 calc R . . B 1
O6AA O 0.259(4) -0.575(2) 0.942(2) 0.256(15) Uiso 0.5 1 d D . . . .
C4AA C -0.452(2) -0.2016(14) 0.8868(15) 0.095(7) Uiso 0.5 1 d D . . C 1
C6BA C -0.542(3) -0.2395(19) 0.8526(19) 0.125(10) Uiso 0.5 1 d D . . . .
C6AA C 0.340(4) -0.516(3) 0.886(3) 0.30(3) Uiso 0.5 1 d D . . B .
H6AA H 0.403984 -0.494227 0.911287 0.362 Uiso 0.5 1 calc R . . D .
H6AB H 0.383316 -0.537035 0.848538 0.362 Uiso 0.5 1 calc R . . D .
C2AA C -0.344(3) -0.2246(18) 0.8732(17) 0.120(9) Uiso 0.5 1 d D . . . .
O1AA O 0.0467(19) -0.2465(12) 0.7035(12) 0.140(7) Uiso 0.5 1 d D . . . .
C0BA C -0.398(4) -0.287(2) 0.845(2) 0.163(13) Uiso 0.5 1 d . . . C .
C3BA C 0.619(3) -0.489(2) 0.817(2) 0.139(11) Uiso 0.5 1 d . . . . .
C2BA C 0.629(4) -0.541(2) 0.904(2) 0.161(13) Uiso 0.5 1 d . . . . .
C5BA C 0.729(4) -0.534(2) 0.816(2) 0.155(13) Uiso 0.5 1 d . . . . .
C7BA C 0.769(4) -0.584(2) 0.911(2) 0.155(12) Uiso 0.5 1 d . . . . .
C4BA C 0.8200(8) 0.5357(5) 0.3276(5) 0.0516(19) Uiso 1 1 d . . . . .
H1 H 0.868(7) 0.550(4) 0.294(4) 0.05(2) Uiso 1 1 d . . . . .
H01M H 0.671(8) 0.603(5) 0.261(5) 0.06(3) Uiso 1 1 d . . . . .
H01N H 0.624(7) 0.518(4) 0.330(4) 0.04(2) Uiso 1 1 d . . . . .
O12 O -0.520(6) -0.262(4) 0.910(4) 0.41(3) Uiso 0.5 1 d . . . C .
O22 O 0.809(3) -0.506(2) 0.821(2) 0.221(14) Uiso 0.5 1 d . . . . .

loop_
_atom_site_aniso_label
_atom_site_aniso_U_11
_atom_site_aniso_U_22
_atom_site_aniso_U_33
_atom_site_aniso_U_23
_atom_site_aniso_U_13
_atom_site_aniso_U_12
U1 0.01966(10) 0.01937(10) 0.03207(12) -0.01204(8) -0.00212(7) 0.00754(7)
K1 0.0228(8) 0.0189(8) 0.0459(11) -0.0119(8) -0.0020(7) 0.0042(6)
K2 0.0239(9) 0.0614(14) 0.0420(12) 0.0008(10) -0.0072(8) -0.0031(9)
O4 0.0216(18) 0.0202(18) 0.032(2) -0.0086(16) 0.0029(16) 0.0010(15)
O005 0.029(2) 0.0204(19) 0.043(2) -0.0087(18) 0.0010(18) 0.0034(16)
O006 0.029(2) 0.023(2) 0.050(3) -0.0146(19) 0.0005(19) 0.0031(16)
O007 0.024(2) 0.023(2) 0.057(3) -0.016(2) 0.0005(19) 0.0047(16)
O008 0.038(2) 0.039(3) 0.057(3) -0.020(2) -0.011(2) 0.015(2)
C28 0.023(3) 0.017(2) 0.034(3) -0.013(2) -0.004(2) 0.009(2)
C5 0.021(3) 0.024(3) 0.026(3) -0.009(2) -0.007(2) 0.004(2)
C21 0.014(2) 0.021(3) 0.038(3) -0.011(2) -0.004(2) 0.004(2)
C23 0.021(3) 0.018(2) 0.030(3) -0.007(2) -0.001(2) 0.010(2)
O2 0.026(2) 0.081(4) 0.058(3) 0.017(3) -0.016(2) -0.013(3)
C27 0.026(3) 0.022(3) 0.052(4) -0.019(3) -0.011(3) 0.009(2)
C16 0.020(3) 0.022(3) 0.032(3) -0.006(2) 0.000(2) 0.010(2)
C22 0.023(3) 0.020(3) 0.040(3) -0.014(2) -0.005(2) 0.009(2)
C14 0.024(3) 0.028(3) 0.023(3) -0.009(2) -0.005(2) 0.006(2)
O1 0.074(4) 0.076(4) 0.043(3) 0.004(3) -0.015(3) -0.001(3)
C15 0.030(3) 0.026(3) 0.032(3) -0.016(2) -0.004(2) 0.011(2)
C4 0.025(3) 0.027(3) 0.030(3) -0.009(2) 0.000(2) 0.003(2)
C1 0.025(3) 0.024(3) 0.026(3) -0.005(2) -0.002(2) 0.001(2)
C13 0.023(3) 0.033(3) 0.028(3) -0.010(3) -0.001(2) 0.004(2)
C6 0.022(3) 0.025(3) 0.031(3) -0.005(2) -0.004(2) 0.003(2)
C2 0.035(3) 0.025(3) 0.031(3) -0.009(2) -0.004(3) 0.006(2)
C3 0.025(3) 0.029(3) 0.029(3) -0.008(2) -0.004(2) 0.013(2)
C26 0.020(3) 0.023(3) 0.063(4) -0.011(3) -0.008(3) 0.002(2)
C24 0.029(3) 0.032(3) 0.030(3) -0.009(3) -0.003(2) 0.013(2)
C12 0.030(3) 0.034(3) 0.026(3) -0.010(3) -0.007(2) 0.013(2)
C30 0.027(3) 0.028(3) 0.043(4) -0.012(3) 0.005(3) 0.000(2)
C7 0.031(3) 0.028(3) 0.030(3) -0.006(3) -0.010(2) 0.008(2)
O3 0.043(3) 0.092(5) 0.048(3) 0.017(3) 0.008(3) 0.016(3)
C25 0.025(3) 0.031(3) 0.043(4) 0.001(3) 0.005(3) 0.006(2)
C42 0.034(3) 0.018(3) 0.049(4) -0.010(3) -0.005(3) 0.001(2)
O00Y 0.064(4) 0.068(4) 0.053(3) -0.006(3) -0.004(3) -0.014(3)
C37 0.030(3) 0.019(3) 0.056(4) -0.018(3) -0.004(3) 0.005(2)
C41 0.032(3) 0.030(3) 0.038(4) -0.013(3) 0.001(3) -0.002(2)
C39 0.030(3) 0.029(3) 0.074(5) -0.022(3) 0.010(3) 0.006(3)
C20 0.025(3) 0.027(3) 0.063(5) -0.014(3) -0.010(3) 0.003(2)
C11 0.040(4) 0.049(4) 0.036(4) -0.020(3) -0.005(3) 0.008(3)
C40 0.026(3) 0.033(3) 0.052(4) -0.016(3) 0.002(3) 0.002(2)
C17 0.035(3) 0.029(3) 0.047(4) -0.007(3) 0.005(3) 0.014(3)
C38 0.036(3) 0.028(3) 0.065(5) -0.021(3) 0.006(3) 0.009(3)
C8 0.037(3) 0.034(3) 0.039(4) -0.012(3) -0.009(3) 0.007(3)
C19 0.025(3) 0.032(3) 0.076(6) -0.006(4) -0.001(3) -0.003(3)
C019 0.041(4) 0.037(4) 0.051(4) -0.015(3) -0.008(3) 0.017(3)
C18 0.030(3) 0.036(4) 0.068(5) 0.003(4) 0.019(3) 0.003(3)
C01B 0.048(4) 0.045(4) 0.052(5) -0.011(4) -0.003(3) 0.009(3)
C10 0.051(4) 0.066(5) 0.042(4) -0.031(4) -0.008(3) 0.025(4)
C9 0.055(4) 0.044(4) 0.048(4) -0.026(3) -0.013(3) 0.007(3)
C01F 0.057(5) 0.045(5) 0.072(6) -0.014(5) -0.012(4) -0.004(4)
C33 0.018(4) 0.138(10) 0.066(6) 0.030(6) -0.010(4) -0.001(5)
C32 0.047(6) 0.141(11) 0.065(7) 0.031(7) 0.005(5) 0.043(6)
C36 0.135(10) 0.098(8) 0.042(5) -0.008(5) -0.016(6) 0.014(7)
C35 0.083(7) 0.076(6) 0.066(6) 0.002(5) -0.043(6) -0.007(5)
C01K 0.071(6) 0.079(7) 0.062(6) -0.009(5) -0.015(5) -0.013(5)
C34 0.060(6) 0.077(6) 0.079(7) 0.030(5) -0.039(5) -0.031(5)
C31 0.106(9) 0.099(8) 0.054(6) -0.006(6) 0.031(6) 0.016(7)
C01N 0.067(6) 0.086(7) 0.057(5) -0.015(5) 0.007(4) -0.011(5)
C01O 0.073(6) 0.074(7) 0.092(8) -0.013(6) -0.006(6) -0.003(5)
C01P 0.062(6) 0.078(7) 0.104(8) 0.003(6) -0.024(6) -0.017(5)

loop_
_atom_type_symbol
_atom_type_description
_atom_type_scat_dispersion_real
_atom_type_scat_dispersion_imag
_atom_type_scat_source
C C 0.0033 0.0016 'International Tables Vol C Tables 4.2.6.8 and 6.1.1.4'
H H 0.0000 0.0000 'International Tables Vol C Tables 4.2.6.8 and 6.1.1.4'
K K 0.2009 0.2494 'International Tables Vol C Tables 4.2.6.8 and 6.1.1.4'
O O 0.0106 0.0060 'International Tables Vol C Tables 4.2.6.8 and 6.1.1.4'
U U -9.6767 9.6646 'International Tables Vol C Tables 4.2.6.8 and 6.1.1.4'

loop_
_geom_angle_atom_site_label_1
_geom_angle_atom_site_label_2
_geom_angle_atom_site_label_3
_geom_angle
_geom_angle_site_symmetry_1
_geom_angle_site_symmetry_3
_geom_angle_publ_flag
O4 U1 O4 72.03(14) . 2_656 ?
O4 U1 C28 120.02(15) . . ?
O4 U1 C28 86.75(14) 2_656 . ?
O4 U1 C21 145.56(14) 2_656 . ?
O4 U1 C21 109.11(15) . . ?
O4 U1 C23 106.21(14) 2_656 . ?
O4 U1 C23 147.03(14) . . ?
O4 U1 C16 119.11(15) 2_656 . ?
O4 U1 C16 89.26(14) . . ?
O4 U1 C22 137.22(15) 2_656 . ?
O4 U1 C22 140.05(16) . . ?
O4 U1 C15 92.27(15) . . ?
O4 U1 C15 90.68(15) 2_656 . ?
O4 U1 C4 126.18(14) 2_656 . ?
O4 U1 C4 90.81(15) . . ?
O4 U1 C1 128.50(14) . . ?
O4 U1 C1 88.74(15) 2_656 . ?
O4 U1 C2 96.95(16) . . ?
O4 U1 C2 77.34(16) 2_656 . ?
O4 U1 C3 94.92(15) 2_656 . ?
O4 U1 C3 79.64(16) . . ?
C28 U1 C23 29.54(16) . . ?
C28 U1 C16 53.40(16) . . ?
C21 U1 C28 62.35(15) . . ?
C21 U1 C23 53.44(15) . . ?
C21 U1 C16 29.76(17) . . ?
C16 U1 C23 62.22(15) . . ?
C22 U1 C28 54.60(16) . . ?
C22 U1 C21 30.94(17) . . ?
C22 U1 C23 31.03(16) . . ?
C22 U1 C16 54.62(18) . . ?
C22 U1 C4 87.73(17) . . ?
C22 U1 C1 85.40(18) . . ?
C22 U1 C2 113.84(18) . . ?
C22 U1 C3 115.00(18) . . ?
C15 U1 C28 31.11(17) . . ?
C15 U1 C21 55.07(17) . . ?
C15 U1 C23 54.80(17) . . ?
C15 U1 C16 31.20(17) . . ?
C15 U1 C22 66.27(18) . . ?
C15 U1 C4 141.88(18) . . ?
C15 U1 C1 136.41(18) . . ?
C15 U1 C2 161.75(19) . . ?
C15 U1 C3 168.19(18) . . ?
C4 U1 C28 142.07(16) . . ?
C4 U1 C21 88.17(16) . . ?
C4 U1 C23 113.78(16) . . ?
C4 U1 C16 110.94(17) . . ?
C1 U1 C28 105.43(17) . . ?
C1 U1 C21 112.79(17) . . ?
C1 U1 C23 83.69(16) . . ?
C1 U1 C16 140.02(17) . . ?
C1 U1 C4 62.58(18) . . ?
C1 U1 C2 31.56(17) . . ?
C1 U1 C3 54.30(17) . . ?
C2 U1 C28 132.78(18) . . ?
C2 U1 C21 134.49(17) . . ?
C2 U1 C23 115.06(17) . . ?
C2 U1 C16 163.55(18) . . ?
C2 U1 C4 53.98(18) . . ?
C2 U1 C3 29.87(18) . . ?
C3 U1 C28 159.52(18) . . ?
C3 U1 C21 119.39(17) . . ?
C3 U1 C23 132.57(17) . . ?
C3 U1 C16 138.96(17) . . ?
C3 U1 C4 31.26(17) . . ?
O005 K1 O005 180.0 2_766 . ?
O005 K1 C4BA 76.29(17) 2_766 2_766 ?
O005 K1 C4BA 103.72(16) 2_766 . ?
O005 K1 C4BA 103.72(16) . 2_766 ?
O005 K1 C4BA 76.28(17) . . ?
O006 K1 O005 119.66(12) . . ?
O006 K1 O005 60.34(12) 2_766 . ?
O006 K1 O005 119.66(12) 2_766 2_766 ?
O006 K1 O005 60.34(12) . 2_766 ?
O006 K1 O006 180.00(4) . 2_766 ?
O006 K1 O007 119.57(12) . 2_766 ?
O006 K1 O007 60.43(12) 2_766 2_766 ?
O006 K1 O007 119.57(12) 2_766 . ?
O006 K1 O007 60.43(12) . . ?
O006 K1 C4BA 102.33(16) 2_766 2_766 ?
O006 K1 C4BA 77.67(16) . 2_766 ?
O006 K1 C4BA 77.67(16) 2_766 . ?
O006 K1 C4BA 102.33(16) . . ?
O007 K1 O005 60.66(12) 2_766 2_766 ?
O007 K1 O005 119.34(11) . 2_766 ?
O007 K1 O005 60.66(12) . . ?
O007 K1 O005 119.34(11) 2_766 . ?
O007 K1 O007 180.0 . 2_766 ?
O007 K1 C4BA 79.81(17) . 2_766 ?
O007 K1 C4BA 100.19(17) 2_766 2_766 ?
O007 K1 C4BA 100.19(17) . . ?
O007 K1 C4BA 79.81(17) 2_766 . ?
O008 K1 O005 93.88(13) . . ?
O008 K1 O005 86.12(13) . 2_766 ?
O008 K1 O005 93.88(13) 2_766 2_766 ?
O008 K1 O005 86.12(13) 2_766 . ?
O008 K1 O006 81.78(13) . . ?
O008 K1 O006 81.78(13) 2_766 2_766 ?
O008 K1 O006 98.22(13) . 2_766 ?
O008 K1 O006 98.22(13) 2_766 . ?
O008 K1 O007 97.51(13) . . ?
O008 K1 O007 82.49(13) 2_766 . ?
O008 K1 O007 82.49(13) . 2_766 ?
O008 K1 O007 97.51(13) 2_766 2_766 ?
O008 K1 O008 180.0 2_766 . ?
O008 K1 C4BA 22.30(16) . . ?
O008 K1 C4BA 157.70(16) 2_766 . ?
O008 K1 C4BA 157.70(16) . 2_766 ?
O008 K1 C4BA 22.30(16) 2_766 2_766 ?
C4BA K1 C4BA 180.0(3) . 2_766 ?
O2 K2 O2 180.0 . 2_557 ?
O2 K2 O1 119.4(2) . 2_557 ?
O2 K2 O1 60.6(2) 2_557 2_557 ?
O2 K2 O1 60.6(2) . . ?
O2 K2 O1 119.4(2) 2_557 . ?
O2 K2 O3 119.3(2) . 2_557 ?
O2 K2 O3 60.7(2) . . ?
O2 K2 O3 119.3(2) 2_557 . ?
O2 K2 O3 60.7(2) 2_557 2_557 ?
O1 K2 O1 180.0 2_557 . ?
O3 K2 O1 119.8(2) . . ?
O3 K2 O1 60.2(2) 2_557 . ?
O3 K2 O1 119.8(2) 2_557 2_557 ?
O3 K2 O1 60.2(2) . 2_557 ?
O3 K2 O3 180.0 2_557 . ?
O00Y K2 O2 98.21(17) 2_557 . ?
O00Y K2 O2 81.79(17) . . ?
O00Y K2 O2 81.79(17) 2_557 2_557 ?
O00Y K2 O2 98.21(17) . 2_557 ?
O00Y K2 O1 99.29(17) . . ?
O00Y K2 O1 99.29(17) 2_557 2_557 ?
O00Y K2 O1 80.71(17) . 2_557 ?
O00Y K2 O1 80.71(17) 2_557 . ?
O00Y K2 O3 84.54(18) 2_557 2_557 ?
O00Y K2 O3 95.46(18) 2_557 . ?
O00Y K2 O3 84.54(18) . . ?
O00Y K2 O3 95.46(18) . 2_557 ?
O00Y K2 O00Y 180.0 . 2_557 ?
U1 O4 U1 107.97(14) . 2_656 ?
C30 O4 U1 126.9(3) . 2_656 ?
C30 O4 U1 124.7(3) . . ?
C42 O005 K1 112.5(3) . . ?
C41 O005 K1 112.3(3) . . ?
C41 O005 C42 111.6(4) . . ?
C37 O006 K1 117.8(3) . . ?
C38 O006 K1 116.5(3) . . ?
C38 O006 C37 112.8(5) . . ?
C39 O007 K1 113.0(4) . . ?
C40 O007 K1 113.9(3) . . ?
C40 O007 C39 111.8(4) . . ?
C019 O008 K1 123.9(4) . . ?
C4BA O008 K1 111.0(4) . . ?
C4BA O008 C019 108.2(5) . . ?
C23 C28 U1 75.5(3) . . ?
C23 C28 C15 118.6(5) . . ?
C27 C28 U1 126.1(3) . . ?
C27 C28 C23 118.3(5) . . ?
C27 C28 C15 122.9(5) . . ?
C15 C28 U1 65.5(3) . . ?
C4 C5 C14 116.5(5) . . ?
C6 C5 C14 119.0(5) . . ?
C6 C5 C4 124.5(5) . . ?
C16 C21 U1 76.2(3) . . ?
C16 C21 C22 119.1(5) . . ?
C22 C21 U1 67.0(3) . . ?
C20 C21 U1 125.4(3) . . ?
C20 C21 C16 118.3(6) . . ?
C20 C21 C22 122.4(6) . . ?
C28 C23 U1 75.0(3) . . ?
C28 C23 C22 118.1(5) . . ?
C22 C23 U1 65.8(3) . . ?
C24 C23 U1 126.2(3) . . ?
C24 C23 C28 118.4(5) . . ?
C24 C23 C22 123.3(5) . . ?
C33 O2 K2 115.7(5) . . ?
C34 O2 K2 114.6(5) . . ?
C34 O2 C33 112.0(8) . . ?
C26 C27 C28 121.6(6) . . ?
C21 C16 U1 74.0(3) . . ?
C21 C16 C15 117.6(5) . . ?
C15 C16 U1 65.4(3) . . ?
C17 C16 U1 127.9(3) . . ?
C17 C16 C21 118.5(5) . . ?
C17 C16 C15 123.8(6) . . ?
C21 C22 U1 82.1(3) . . ?
C21 C22 C23 120.0(5) . . ?
C23 C22 U1 83.2(3) . . ?
C1 C14 C5 116.2(5) . . ?
C13 C14 C5 118.7(5) . . ?
C13 C14 C1 125.0(5) . . ?
C36 O1 K2 111.9(6) . . ?
C35 O1 K2 113.8(6) . . ?
C35 O1 C36 111.2(7) . . ?
C28 C15 U1 83.4(3) . . ?
C28 C15 C16 119.3(5) . . ?
C16 C15 U1 83.4(3) . . ?
C5 C4 U1 100.0(3) . . ?
C3 C4 U1 74.2(3) . . ?
C3 C4 C5 117.1(5) . . ?
C14 C1 U1 100.3(3) . . ?
C2 C1 U1 74.6(3) . . ?
C2 C1 C14 117.7(5) . . ?
C14 C13 C12 122.4(6) . . ?
C5 C6 C7 123.1(5) . . ?
C1 C2 U1 73.8(3) . . ?
C3 C2 U1 75.9(3) . . ?
C3 C2 C1 119.2(5) . . ?
C4 C3 U1 74.6(3) . . ?
C2 C3 U1 74.2(3) . . ?
C2 C3 C4 118.5(5) . . ?
C25 C26 C27 120.3(6) . . ?
C25 C24 C23 121.3(6) . . ?
C13 C12 C7 118.9(5) . . ?
C11 C12 C13 122.5(6) . . ?
C11 C12 C7 118.6(6) . . ?
C6 C7 C12 117.9(5) . . ?
C8 C7 C6 123.5(6) . . ?
C8 C7 C12 118.5(6) . . ?
C32 O3 K2 112.4(6) . . ?
C31 O3 K2 118.0(6) . . ?
C31 O3 C32 113.6(9) . . ?
C26 C25 C24 120.2(6) . . ?
O005 C42 C37 109.4(5) . 2_766 ?
C01K O00Y K2 124.2(5) . . ?
C01N O00Y K2 126.5(5) . . ?
C01N O00Y C01K 108.0(7) . . ?
O006 C37 C42 109.1(5) . 2_766 ?
O005 C41 C40 109.7(5) . . ?
O007 C39 C38 108.1(5) . . ?
C19 C20 C21 121.7(7) . . ?
C10 C11 C12 120.4(7) . . ?
O007 C40 C41 108.4(5) . . ?
C18 C17 C16 120.9(7) . . ?
O006 C38 C39 108.1(6) . . ?
C9 C8 C7 121.8(7) . . ?
C18 C19 C20 120.0(7) . . ?
O008 C019 C01B 104.5(5) . . ?
C19 C18 C17 120.6(7) . . ?
C019 C01B C01F 102.2(6) . . ?
C11 C10 C9 120.8(7) . . ?
C8 C9 C10 119.8(7) . . ?
C4BA C01F C01B 103.5(7) . . ?
O2 C33 C32 109.5(8) . . ?
O3 C32 C33 110.5(10) . . ?
O1 C36 C31 108.3(7) . 2_557 ?
O1 C35 C34 107.1(7) . . ?
O00Y C01K C01P 107.2(8) . . ?
O2 C34 C35 109.2(7) . . ?
O3 C31 C36 107.8(9) . 2_557 ?
O00Y C01N C01O 106.3(8) . . ?
C01P C01O C01N 101.4(8) . . ?
C01K C01P C01O 103.7(8) . . ?
C0AA C7AA O1AA 112(2) . . ?
C9AA C8AA C6AA 116(4) . . ?
C8AA C9AA C46 115(4) . . ?
O1AA C1BA C3AA 108(2) . . ?
C0AA C3AA C1BA 110(2) . . ?
C3AA C0AA C7AA 106(2) . . ?
C9AA C46 O6AA 95(3) . . ?
C46 O6AA C6AA 117(4) . . ?
C6BA C4AA C0BA 56.6(17) . . ?
C2AA C4AA C6BA 105(3) . . ?
C2AA C4AA C0BA 49.7(19) . . ?
C2AA C4AA O12 107(4) . . ?
O12 C4AA C6BA 42(3) . . ?
O12 C4AA C0BA 66(3) . . ?
C4AA C6BA C0BA 78(2) . . ?
O12 C6BA C4AA 58(4) . . ?
O12 C6BA C0BA 83(5) . . ?
C8AA C6AA O6AA 94(3) . . ?
C4AA C2AA C0BA 92(3) . . ?
C1BA O1AA C7AA 96(2) . . ?
C6BA C0BA C4AA 45.2(13) . . ?
C6BA C0BA O12 32(2) . . ?
C2AA C0BA C4AA 38.0(13) . . ?
C2AA C0BA C6BA 83(2) . . ?
C2AA C0BA O12 71(3) . . ?
O12 C0BA C4AA 37(2) . . ?
C5BA C3BA C2BA 81(3) . . ?
C3BA C2BA C5BA 45.6(18) . . ?
C3BA C2BA C7BA 101(3) . . ?
C7BA C2BA C5BA 57(2) . . ?
C3BA C5BA C2BA 53(2) . . ?
C3BA C5BA C7BA 105(3) . . ?
C7BA C5BA C2BA 52.6(19) . . ?
O22 C5BA C3BA 111(5) . . ?
O22 C5BA C2BA 105(4) . . ?
O22 C5BA C7BA 79(4) . . ?
C2BA C7BA C5BA 71(2) . . ?
C2BA C7BA O22 89(3) . . ?
C5BA C7BA O22 34.0(16) . . ?
O008 C4BA K1 46.7(3) . . ?
O008 C4BA C01F 107.9(7) . . ?
C01F C4BA K1 130.7(6) . . ?
C4AA O12 C0BA 77(4) . . ?
C6BA O12 C4AA 80(5) . . ?
C6BA O12 C0BA 65(4) . . ?
C5BA O22 C7BA 67(3) . . ?

loop_
_geom_bond_atom_site_label_1
_geom_bond_atom_site_label_2
_geom_bond_distance
_geom_bond_site_symmetry_2
_geom_bond_publ_flag
U1 O4 2.327(4) . ?
U1 O4 2.338(4) 2_656 ?
U1 C28 2.792(5) . ?
U1 C21 2.766(5) . ?
U1 C23 2.798(5) . ?
U1 C16 2.794(5) . ?
U1 C22 2.571(5) . ?
U1 C15 2.557(5) . ?
U1 C4 2.675(6) . ?
U1 C1 2.638(5) . ?
U1 C2 2.649(5) . ?
U1 C3 2.670(5) . ?
K1 O005 2.829(4) 2_766 ?
K1 O005 2.829(4) . ?
K1 O006 2.759(4) 2_766 ?
K1 O006 2.759(4) . ?
K1 O007 2.812(4) 2_766 ?
K1 O007 2.812(4) . ?
K1 O008 2.736(4) . ?
K1 O008 2.736(4) 2_766 ?
K1 C4BA 3.510(8) . ?
K1 C4BA 3.510(8) 2_766 ?
K2 O2 2.755(4) 2_557 ?
K2 O2 2.755(4) . ?
K2 O1 2.820(6) . ?
K2 O1 2.820(6) 2_557 ?
K2 O3 2.775(6) 2_557 ?
K2 O3 2.775(6) . ?
K2 O00Y 2.716(6) . ?
K2 O00Y 2.716(6) 2_557 ?
O4 C30 1.417(7) . ?
O005 C42 1.427(6) . ?
O005 C41 1.411(7) . ?
O006 C37 1.424(7) . ?
O006 C38 1.422(8) . ?
O007 C39 1.428(7) . ?
O007 C40 1.416(7) . ?
O008 C019 1.438(7) . ?
O008 C4BA 1.427(9) . ?
C28 C23 1.425(8) . ?
C28 C27 1.420(8) . ?
C28 C15 1.452(8) . ?
C5 C14 1.467(8) . ?
C5 C4 1.459(8) . ?
C5 C6 1.364(8) . ?
C21 C16 1.428(8) . ?
C21 C22 1.436(8) . ?
C21 C20 1.411(8) . ?
C23 C22 1.452(8) . ?
C23 C24 1.407(8) . ?
O2 C33 1.413(12) . ?
O2 C34 1.404(13) . ?
C27 C26 1.375(9) . ?
C16 C15 1.457(8) . ?
C16 C17 1.403(9) . ?
C14 C1 1.453(8) . ?
C14 C13 1.378(8) . ?
O1 C36 1.443(13) . ?
O1 C35 1.441(9) . ?
C4 C3 1.440(8) . ?
C1 C2 1.438(8) . ?
C13 C12 1.424(8) . ?
C6 C7 1.427(8) . ?
C2 C3 1.371(8) . ?
C26 C25 1.373(9) . ?
C24 C25 1.396(9) . ?
C12 C7 1.435(9) . ?
C12 C11 1.411(9) . ?
C7 C8 1.408(9) . ?
O3 C32 1.422(10) . ?
O3 C31 1.419(13) . ?
C42 C37 1.490(9) 2_766 ?
O00Y C01K 1.432(10) . ?
O00Y C01N 1.411(11) . ?
C41 C40 1.497(8) . ?
C39 C38 1.498(9) . ?
C20 C19 1.372(10) . ?
C11 C10 1.390(10) . ?
C17 C18 1.395(10) . ?
C8 C9 1.370(10) . ?
C19 C18 1.371(11) . ?
C019 C01B 1.501(10) . ?
C01B C01F 1.519(12) . ?
C10 C9 1.391(11) . ?
C01F C4BA 1.501(11) . ?
C33 C32 1.434(17) . ?
C36 C31 1.504(14) 2_557 ?
C35 C34 1.502(15) . ?
C01K C01P 1.466(13) . ?
C01N C01O 1.505(13) . ?
C01O C01P 1.477(13) . ?
C7AA C0AA 1.42(2) . ?
C7AA O1AA 1.45(2) . ?
C8AA C9AA 1.24(2) . ?
C8AA C6AA 1.44(2) . ?
C9AA C46 1.44(2) . ?
C1BA C3AA 1.46(2) . ?
C1BA O1AA 1.44(2) . ?
C3AA C0AA 1.25(2) . ?
C46 O6AA 1.46(2) . ?
O6AA C6AA 1.46(2) . ?
C4AA C6BA 1.46(2) . ?
C4AA C2AA 1.24(2) . ?
C4AA C0BA 2.01(5) . ?
C4AA O12 1.25(6) . ?
C6BA C0BA 1.71(5) . ?
C6BA O12 1.00(6) . ?
C2AA C0BA 1.53(4) . ?
C0BA O12 1.88(7) . ?
C3BA C2BA 1.52(4) . ?
C3BA C5BA 1.36(4) . ?
C2BA C5BA 1.88(5) . ?
C2BA C7BA 1.58(5) . ?
C5BA C7BA 1.66(5) . ?
C5BA O22 1.01(4) . ?
C7BA O22 1.77(5) . ?
